data_4125916
loop_
_publ_author_name
'Bezuidenhout, Charl X.'
'Smith, Vincent J.'
'Esterhuysen, Catharine'
'Barbour, Leonard J.'

_publ_section_title
;
 Solvent- and Pressure-Induced Phase Changes in Two 3D Copper
 Glutarate-Based Metal-Organic Frameworks via Glutarate (+gauche &#x21C4;
 -gauche) Conformational Isomerism.
;
_journal_issue 16
_journal_name_full 'Journal of the American Chemical Society'
_journal_page_first 5923
_journal_page_last 5929
_journal_paper_doi 10.1021/jacs.7b01764
_journal_volume 139
_journal_year 2017
_chemical_formula_moiety '0.25(C88 H96 Cu8 N8 O32)'
_chemical_formula_sum 'C22 H24 Cu2 N2 O8'
_chemical_formula_weight 571.51
_chemical_name_systematic '[Cu2glu2Bpa]n'
_space_group_crystal_system monoclinic
_space_group_IT_number 15
_space_group_name_Hall '-C 2yc'
_space_group_name_H-M_alt 'C 1 2/c 1'
_symmetry_space_group_name_Hall '-C 2yc'
_symmetry_space_group_name_H-M 'C 1 2/c 1'
_atom_sites_solution_hydrogens geom
_audit_creation_date 2017-03-28
_audit_creation_method
;
Olex2 1.2
(compiled 2017.03.02 svn.r3394 for OlexSys, GUI svn.r5324)
;
_cell_angle_alpha 90
_cell_angle_beta 91.627(2)
_cell_angle_gamma 90
_cell_formula_units_Z 4
_cell_length_a 24.4258(11)
_cell_length_b 13.1097(6)
_cell_length_c 8.6242(4)
_cell_measurement_reflns_used 6941
_cell_measurement_temperature 100(2)
_cell_measurement_theta_max 24.71
_cell_measurement_theta_min 2.93
_cell_volume 2760.5(2)
_computing_cell_refinement 'SAINT v7.68A (Bruker, 2009)'
_computing_data_reduction 'SAINT v7.68A (Bruker, 2009)'
_computing_molecular_graphics 'Olex2 (Dolomanov et al., 2009)'
_computing_publication_material 'Olex2 (Dolomanov et al., 2009)'
_computing_structure_refinement 'ShelXL (Sheldrick, 2015)'
_diffrn_ambient_temperature 100.15
_diffrn_measured_fraction_theta_full 0.992
_diffrn_measured_fraction_theta_max 0.992
_diffrn_measurement_device_type 'Bruker APEX-II CCD'
_diffrn_measurement_method '\f and \w scans'
_diffrn_radiation_monochromator graphite
_diffrn_radiation_type MoK\a
_diffrn_radiation_wavelength 0.71073
_diffrn_reflns_av_R_equivalents 0.0366
_diffrn_reflns_av_unetI/netI 0.0275
_diffrn_reflns_Laue_measured_fraction_full 0.992
_diffrn_reflns_Laue_measured_fraction_max 0.992
_diffrn_reflns_limit_h_max 28
_diffrn_reflns_limit_h_min -28
_diffrn_reflns_limit_k_max 15
_diffrn_reflns_limit_k_min -13
_diffrn_reflns_limit_l_max 7
_diffrn_reflns_limit_l_min -10
_diffrn_reflns_number 10270
_diffrn_reflns_point_group_measured_fraction_full 0.992
_diffrn_reflns_point_group_measured_fraction_max 0.992
_diffrn_reflns_theta_full 24.713
_diffrn_reflns_theta_max 24.713
_diffrn_reflns_theta_min 1.668
_diffrn_standards_number 0
_exptl_absorpt_coefficient_mu 1.583
_exptl_absorpt_correction_T_max 1.0000
_exptl_absorpt_correction_T_min 0.6623
_exptl_absorpt_correction_type multi-scan
_exptl_absorpt_process_details
'SADABS-2008/1 (Bruker,2008) was used for absorption correction. wR2(int) was 0.1266 before and 0.0557 after correction. The Ratio of minimum to maximum transmission is 0.6623. The \l/2 correction factor is 0.0000.'
_exptl_crystal_colour 'clear greenish green'
_exptl_crystal_colour_lustre clear
_exptl_crystal_colour_modifier greenish
_exptl_crystal_colour_primary green
_exptl_crystal_density_diffrn 1.375
_exptl_crystal_description block
_exptl_crystal_F_000 1168
_exptl_crystal_size_max 0.542
_exptl_crystal_size_mid 0.081
_exptl_crystal_size_min 0.056
_refine_diff_density_max 0.513
_refine_diff_density_min -0.336
_refine_diff_density_rms 0.059
_refine_ls_extinction_method none
_refine_ls_goodness_of_fit_ref 1.075
_refine_ls_hydrogen_treatment constr
_refine_ls_matrix_type full
_refine_ls_number_parameters 152
_refine_ls_number_reflns 2341
_refine_ls_number_restraints 0
_refine_ls_restrained_S_all 1.075
_refine_ls_R_factor_all 0.0280
_refine_ls_R_factor_gt 0.0265
_refine_ls_shift/su_max 0.001
_refine_ls_shift/su_mean 0.000
_refine_ls_structure_factor_coef Fsqd
_refine_ls_weighting_details 'w=1/[\s^2^(Fo^2^)+(0.0197P)^2^+7.4954P] where P=(Fo^2^+2Fc^2^)/3'
_refine_ls_weighting_scheme calc
_refine_ls_wR_factor_gt 0.0669
_refine_ls_wR_factor_ref 0.0678
_reflns_Friedel_coverage 0.000
_reflns_number_gt 2229
_reflns_number_total 2341
_reflns_threshold_expression 'I > 2\s(I)'
_cod_data_source_file 1a.cif
_cod_data_source_block 1a
_cod_depositor_comments 'Adding full bibliography for 4125916--4125921.cif.'
_cod_database_code 4125916
_shelx_shelxl_version_number 2016/6
_shelx_space_group_comment
;
The symmetry employed for this shelxl refinement is uniquely defined
by the following loop, which should always be used as a source of
symmetry information in preference to the above space-group names.
They are only intended as comments.
;
_shelx_estimated_absorpt_t_max 0.917
_shelx_estimated_absorpt_t_min 0.481
_olex2_refinement_description
;
1. Fixed Uiso
 At 1.2 times of:
  All C(H) groups, All C(H,H) groups
2. Uiso/Uaniso restraints and constraints
Uanis(C9A) = Uanis(C9B)
Uanis(N1A) = Uanis(N1B)
Uanis(C11A) = Uanis(C8A) = Uanis(C8B) = Uanis(C7B) = Uanis(C7A) = Uanis(C10B) =
Uanis(C10A) = Uanis(C6B) = Uanis(C6A) = Uanis(C11B)
3. Others
 Sof(H9BA)=Sof(H9BB)=Sof(H7B)=Sof(H10B)=Sof(H11B)=Sof(H6B)=1-FVAR(1)
 Sof(H6A)=Sof(H7A)=Sof(H11A)=Sof(H10A)=Sof(H9AA)=Sof(H9AB)=FVAR(1)
 Fixed Sof: N1B(0.20843) C6A(0.79157) C7A(0.79157) C8A(0.79157) C11A(0.79157)
 C10A(0.79157) C9A(0.79157) C9B(0.20843) C8B(0.20843) C7B(0.20843)
 C10B(0.20843) C11B(0.20843) C6B(0.20843) N1A(0.79157)
4.a Secondary CH2 refined with riding coordinates:
 C4(H4A,H4B), C3(H3A,H3B), C9A(H9AA,H9AB), C2(H2A,H2B), C9B(H9BA,H9BB)
4.b Aromatic/amide H refined with riding coordinates:
 C6A(H6A), C7A(H7A), C11A(H11A), C10A(H10A), C7B(H7B), C10B(H10B), C11B(H11B),
 C6B(H6B)
;
_olex2_submission_special_instructions 'No special instructions were received'

loop_
_space_group_symop_operation_xyz
'x, y, z'
'-x, y, -z+1/2'
'x+1/2, y+1/2, z'
'-x+1/2, y+1/2, -z+1/2'
'-x, -y, -z'
'x, -y, z-1/2'
'-x+1/2, -y+1/2, -z'
'x+1/2, -y+1/2, z-1/2'

loop_
_atom_site_label
_atom_site_type_symbol
_atom_site_fract_x
_atom_site_fract_y
_atom_site_fract_z
_atom_site_U_iso_or_equiv
_atom_site_adp_type
_atom_site_occupancy
_atom_site_site_symmetry_order
_atom_site_calc_flag
_atom_site_refinement_flags_posn
_atom_site_refinement_flags_occupancy
_atom_site_disorder_assembly
_atom_site_disorder_group
Cu1 Cu 0.29462(2) 0.79509(2) 0.55433(3) 0.01406(10) Uani 1 1 d . . . .
O2 O 0.25682(6) 0.92259(11) 0.49237(18) 0.0206(3) Uani 1 1 d . . . .
O3 O 0.25115(7) 0.79078(12) 0.74424(18) 0.0228(4) Uani 1 1 d . . . .
C1 C 0.20934(9) 0.92364(17) 0.4312(2) 0.0175(5) Uani 1 1 d . . . .
O1 O 0.32571(7) 0.78244(13) 0.34562(18) 0.0242(4) Uani 1 1 d . . . .
O4 O 0.31989(7) 0.65473(12) 0.59297(19) 0.0254(4) Uani 1 1 d . . . .
N1B N 0.3535(15) 0.854(4) 0.684(5) 0.0132(10) Uani 0.2084 1 d . P A 2
C6A C 0.40329(16) 0.8023(4) 0.7532(6) 0.0173(4) Uani 0.7916 1 d . P A 1
H6A H 0.406780 0.735011 0.713736 0.021 Uiso 0.74(2) 1 calc R P B 1
C5 C 0.20267(9) 0.76245(16) 0.7584(2) 0.0168(5) Uani 1 1 d . . . .
C4 C 0.17625(10) 0.78538(17) 0.9116(3) 0.0200(5) Uani 1 1 d . . . .
H4A H 0.183973 0.728566 0.984588 0.024 Uiso 1 1 calc R . . .
H4B H 0.136062 0.789577 0.894569 0.024 Uiso 1 1 calc R . . .
C7A C 0.43905(16) 0.8348(2) 0.8636(5) 0.0173(4) Uani 0.7916 1 d . P A 1
H7A H 0.467580 0.790787 0.899710 0.021 Uiso 0.74(2) 1 calc R P B 1
C8A C 0.43464(15) 0.9329(2) 0.9259(4) 0.0173(4) Uani 0.7916 1 d . P A 1
C11A C 0.35535(17) 0.9528(3) 0.7572(4) 0.0173(4) Uani 0.7916 1 d . P A 1
H11A H 0.324926 0.992824 0.723070 0.021 Uiso 0.74(2) 1 calc R P B 1
C10A C 0.39075(14) 0.9921(3) 0.8700(4) 0.0173(4) Uani 0.7916 1 d . P A 1
H10A H 0.385299 1.058897 0.909205 0.021 Uiso 0.74(2) 1 calc R P B 1
C3 C 0.19691(10) 1.11476(17) 0.4846(2) 0.0216(5) Uani 1 1 d . . . .
H3A H 0.236864 1.119726 0.505837 0.026 Uiso 1 1 calc R . . .
H3B H 0.178872 1.103906 0.584597 0.026 Uiso 1 1 calc R . . .
C9A C 0.47518(17) 0.9751(3) 1.0437(4) 0.0228(8) Uani 0.7916 1 d . P A 1
H9AA H 0.488784 0.919739 1.112758 0.027 Uiso 0.74(2) 1 calc R P B 1
H9AB H 0.457247 1.027125 1.108201 0.027 Uiso 0.74(2) 1 calc R P B 1
C2 C 0.18514(11) 1.02423(18) 0.3783(3) 0.0244(5) Uani 1 1 d . . . .
H2A H 0.144933 1.016083 0.366747 0.029 Uiso 1 1 calc R . . .
H2B H 0.199181 1.040196 0.274564 0.029 Uiso 1 1 calc R . . .
C9B C 0.4776(7) 1.0003(16) 1.005(2) 0.0228(8) Uani 0.2084 1 d . P A 2
H9BA H 0.468490 1.073182 1.019245 0.027 Uiso 0.26(2) 1 calc R P B 2
H9BB H 0.471358 0.967571 1.106337 0.027 Uiso 0.26(2) 1 calc R P B 2
C8B C 0.4308(6) 0.9598(10) 0.8999(15) 0.0173(4) Uani 0.2084 1 d . P A 2
C7B C 0.4383(7) 0.8626(10) 0.8631(18) 0.0173(4) Uani 0.2084 1 d . P A 2
H7B H 0.468651 0.824471 0.902904 0.021 Uiso 0.26(2) 1 calc R P B 2
C10B C 0.3897(6) 1.0128(11) 0.8320(14) 0.0173(4) Uani 0.2084 1 d . P A 2
H10B H 0.384722 1.082560 0.858052 0.021 Uiso 0.26(2) 1 calc R P B 2
C11B C 0.3547(7) 0.9672(13) 0.7247(15) 0.0173(4) Uani 0.2084 1 d . P A 2
H11B H 0.329040 1.009989 0.671325 0.021 Uiso 0.26(2) 1 calc R P B 2
C6B C 0.3947(6) 0.8150(16) 0.752(3) 0.0173(4) Uani 0.2084 1 d . P A 2
H6B H 0.399910 0.744574 0.730339 0.021 Uiso 0.26(2) 1 calc R P B 2
N1A N 0.3621(3) 0.8631(8) 0.6961(12) 0.0132(10) Uani 0.7916 1 d . P A 1

loop_
_atom_site_aniso_label
_atom_site_aniso_U_11
_atom_site_aniso_U_22
_atom_site_aniso_U_33
_atom_site_aniso_U_23
_atom_site_aniso_U_13
_atom_site_aniso_U_12
Cu1 0.02018(17) 0.01159(16) 0.01006(15) -0.00030(9) -0.00538(11) -0.00335(10)
O2 0.0275(9) 0.0123(8) 0.0214(8) 0.0024(6) -0.0065(7) -0.0025(7)
O3 0.0289(9) 0.0271(9) 0.0122(8) -0.0018(6) -0.0019(6) -0.0091(7)
C1 0.0278(12) 0.0154(12) 0.0091(10) -0.0009(8) -0.0049(9) -0.0014(9)
O1 0.0289(9) 0.0287(9) 0.0148(8) -0.0075(7) -0.0006(7) -0.0077(7)
O4 0.0302(9) 0.0136(8) 0.0316(9) 0.0003(7) -0.0144(7) -0.0019(7)
N1B 0.010(3) 0.017(2) 0.013(2) -0.0045(16) -0.004(2) -0.007(2)
C6A 0.0178(6) 0.0195(11) 0.0146(7) 0.0001(6) -0.0024(6) -0.0002(7)
C5 0.0275(12) 0.0108(11) 0.0118(10) 0.0026(8) -0.0053(9) -0.0008(9)
C4 0.0305(13) 0.0157(12) 0.0137(11) 0.0007(9) -0.0007(9) -0.0029(9)
C7A 0.0178(6) 0.0195(11) 0.0146(7) 0.0001(6) -0.0024(6) -0.0002(7)
C8A 0.0178(6) 0.0195(11) 0.0146(7) 0.0001(6) -0.0024(6) -0.0002(7)
C11A 0.0178(6) 0.0195(11) 0.0146(7) 0.0001(6) -0.0024(6) -0.0002(7)
C10A 0.0178(6) 0.0195(11) 0.0146(7) 0.0001(6) -0.0024(6) -0.0002(7)
C3 0.0370(13) 0.0168(12) 0.0109(10) 0.0003(9) -0.0026(9) 0.0020(10)
C9A 0.0240(13) 0.037(3) 0.008(2) 0.0036(14) 0.0003(15) -0.0108(16)
C2 0.0383(14) 0.0153(12) 0.0188(12) 0.0003(9) -0.0100(10) 0.0014(10)
C9B 0.0240(13) 0.037(3) 0.008(2) 0.0036(14) 0.0003(15) -0.0108(16)
C8B 0.0178(6) 0.0195(11) 0.0146(7) 0.0001(6) -0.0024(6) -0.0002(7)
C7B 0.0178(6) 0.0195(11) 0.0146(7) 0.0001(6) -0.0024(6) -0.0002(7)
C10B 0.0178(6) 0.0195(11) 0.0146(7) 0.0001(6) -0.0024(6) -0.0002(7)
C11B 0.0178(6) 0.0195(11) 0.0146(7) 0.0001(6) -0.0024(6) -0.0002(7)
C6B 0.0178(6) 0.0195(11) 0.0146(7) 0.0001(6) -0.0024(6) -0.0002(7)
N1A 0.010(3) 0.017(2) 0.013(2) -0.0045(16) -0.004(2) -0.007(2)

loop_
_atom_type_symbol
_atom_type_description
_atom_type_scat_dispersion_real
_atom_type_scat_dispersion_imag
_atom_type_scat_source
C C 0.0033 0.0016 'International Tables Vol C Tables 4.2.6.8 and 6.1.1.4'
H H 0.0000 0.0000 'International Tables Vol C Tables 4.2.6.8 and 6.1.1.4'
Cu Cu 0.3201 1.2651 'International Tables Vol C Tables 4.2.6.8 and 6.1.1.4'
N N 0.0061 0.0033 'International Tables Vol C Tables 4.2.6.8 and 6.1.1.4'
O O 0.0106 0.0060 'International Tables Vol C Tables 4.2.6.8 and 6.1.1.4'

loop_
_geom_angle_atom_site_label_1
_geom_angle_atom_site_label_2
_geom_angle_atom_site_label_3
_geom_angle
_geom_angle_site_symmetry_1
_geom_angle_site_symmetry_3
O2 Cu1 Cu1 84.70(5) . 7_566
O2 Cu1 O3 89.45(7) . .
O2 Cu1 O1 90.77(7) . .
O2 Cu1 N1A 98.3(3) . .
O3 Cu1 Cu1 79.81(5) . 7_566
O3 Cu1 O1 168.24(7) . .
O3 Cu1 N1A 87.9(3) . .
O1 Cu1 Cu1 88.50(5) . 7_566
O1 Cu1 N1A 103.7(3) . .
O4 Cu1 Cu1 83.84(5) . 7_566
O4 Cu1 O2 168.39(6) . .
O4 Cu1 O3 90.35(7) . .
O4 Cu1 O1 87.08(7) . .
O4 Cu1 N1A 93.3(3) . .
N1B Cu1 O2 98.7(15) . .
N1B Cu1 O3 86.6(14) . .
N1B Cu1 O1 105.0(14) . .
N1B Cu1 O4 92.9(15) . .
N1A Cu1 Cu1 167.3(3) . 7_566
C1 O2 Cu1 122.67(14) . .
C5 O3 Cu1 128.44(14) . .
O2 C1 O4 124.6(2) . 7_566
O2 C1 C2 118.9(2) . .
O4 C1 C2 116.42(19) 7_566 .
C5 O1 Cu1 117.88(15) 7_566 .
C1 O4 Cu1 123.99(15) 7_566 .
C11B N1B Cu1 122(3) . .
C6B N1B Cu1 132(3) . .
C6B N1B C11B 106(2) . .
C7A C6A H6A 119.0 . .
C7A C6A N1A 121.9(5) . .
N1A C6A H6A 119.0 . .
O3 C5 O1 124.8(2) . 7_566
O3 C5 C4 117.00(19) . .
O1 C5 C4 118.2(2) 7_566 .
C5 C4 H4A 109.1 . .
C5 C4 H4B 109.1 . .
C5 C4 C3 112.58(19) . 6_576
H4A C4 H4B 107.8 . .
C3 C4 H4A 109.1 6_576 .
C3 C4 H4B 109.1 6_576 .
C6A C7A H7A 119.7 . .
C6A C7A C8A 120.5(3) . .
C8A C7A H7A 119.7 . .
C7A C8A C9A 122.8(3) . .
C10A C8A C7A 116.4(3) . .
C10A C8A C9A 120.8(3) . .
C10A C11A H11A 118.7 . .
N1A C11A H11A 118.7 . .
N1A C11A C10A 122.6(5) . .
C8A C10A H10A 120.2 . .
C11A C10A C8A 119.6(3) . .
C11A C10A H10A 120.2 . .
C4 C3 H3A 109.4 6_575 .
C4 C3 H3B 109.4 6_575 .
H3A C3 H3B 108.0 . .
C2 C3 C4 111.39(18) . 6_575
C2 C3 H3A 109.4 . .
C2 C3 H3B 109.4 . .
C8A C9A C9A 109.1(4) . 5_677
C8A C9A H9AA 109.9 . .
C8A C9A H9AB 109.9 . .
C9A C9A H9AA 109.9 5_677 .
C9A C9A H9AB 109.9 5_677 .
H9AA C9A H9AB 108.3 . .
C1 C2 C3 115.68(19) . .
C1 C2 H2A 108.4 . .
C1 C2 H2B 108.4 . .
C3 C2 H2A 108.4 . .
C3 C2 H2B 108.4 . .
H2A C2 H2B 107.4 . .
C9B C9B H9BA 104.0 5_677 .
C9B C9B H9BB 104.0 5_677 .
C9B C9B C8B 133(3) 5_677 .
H9BA C9B H9BB 105.5 . .
C8B C9B H9BA 104.0 . .
C8B C9B H9BB 104.0 . .
C7B C8B C9B 111.6(13) . .
C7B C8B C10B 120.0(12) . .
C10B C8B C9B 127.9(13) . .
C8B C7B H7B 122.0 . .
C8B C7B C6B 116.1(12) . .
C6B C7B H7B 122.0 . .
C8B C10B H10B 119.7 . .
C8B C10B C11B 120.7(12) . .
C11B C10B H10B 119.7 . .
N1B C11B H11B 117.2 . .
C10B C11B N1B 125.7(19) . .
C10B C11B H11B 117.2 . .
N1B C6B C7B 131(2) . .
N1B C6B H6B 114.7 . .
C7B C6B H6B 114.7 . .
C6A N1A Cu1 119.6(6) . .
C11A N1A Cu1 119.2(6) . .
C11A N1A C6A 118.8(6) . .

loop_
_geom_bond_atom_site_label_1
_geom_bond_atom_site_label_2
_geom_bond_distance
_geom_bond_site_symmetry_2
Cu1 Cu1 2.6290(5) 7_566
Cu1 O2 1.9759(15) .
Cu1 O3 1.9779(16) .
Cu1 O1 1.9803(16) .
Cu1 O4 1.9662(16) .
Cu1 N1B 1.96(3) .
Cu1 N1A 2.211(6) .
O2 C1 1.260(3) .
O3 C5 1.250(3) .
C1 O4 1.265(3) 7_566
C1 C2 1.510(3) .
O1 C5 1.264(3) 7_566
N1B C11B 1.52(5) .
N1B C6B 1.26(4) .
C6A H6A 0.9500 .
C6A C7A 1.343(6) .
C6A N1A 1.365(11) .
C5 C4 1.516(3) .
C4 H4A 0.9900 .
C4 H4B 0.9900 .
C4 C3 1.532(3) 6_576
C7A H7A 0.9500 .
C7A C8A 1.399(5) .
C8A C10A 1.398(4) .
C8A C9A 1.504(6) .
C11A H11A 0.9500 .
C11A C10A 1.382(5) .
C11A N1A 1.301(12) .
C10A H10A 0.9500 .
C3 H3A 0.9900 .
C3 H3B 0.9900 .
C3 C2 1.522(3) .
C9A C9A 1.587(7) 5_677
C9A H9AA 0.9900 .
C9A H9AB 0.9900 .
C2 H2A 0.9900 .
C2 H2B 0.9900 .
C9B C9B 1.10(4) 5_677
C9B H9BA 0.9900 .
C9B H9BB 0.9900 .
C9B C8B 1.53(2) .
C8B C7B 1.328(17) .
C8B C10B 1.342(17) .
C7B H7B 0.9500 .
C7B C6B 1.55(2) .
C10B H10B 0.9500 .
C10B C11B 1.379(19) .
C11B H11B 0.9500 .
C6B H6B 0.9500 .

loop_
_geom_torsion_atom_site_label_1
_geom_torsion_atom_site_label_2
_geom_torsion_atom_site_label_3
_geom_torsion_atom_site_label_4
_geom_torsion
_geom_torsion_site_symmetry_1
_geom_torsion_site_symmetry_4
Cu1 O2 C1 O4 2.2(3) . 7_566
Cu1 O2 C1 C2 -176.14(15) . .
Cu1 O3 C5 O1 10.2(3) . 7_566
Cu1 O3 C5 C4 -169.00(14) . .
Cu1 N1B C11B C10B 170.3(18) . .
Cu1 N1B C6B C7B -175(2) . .
O2 C1 C2 C3 -39.5(3) . .
O3 C5 C4 C3 33.0(3) . 6_576
O1 C5 C4 C3 -146.2(2) 7_566 6_576
O4 C1 C2 C3 142.0(2) 7_566 .
C6A C7A C8A C10A 1.7(5) . .
C6A C7A C8A C9A -176.8(4) . .
C4 C3 C2 C1 173.5(2) 6_575 .
C7A C6A N1A Cu1 -166.6(5) . .
C7A C6A N1A C11A -4.2(12) . .
C7A C8A C10A C11A -1.1(5) . .
C7A C8A C9A C9A 86.4(5) . 5_677
C10A C8A C9A C9A -92.0(5) . 5_677
C10A C11A N1A Cu1 167.4(4) . .
C10A C11A N1A C6A 4.9(11) . .
C9A C8A C10A C11A 177.5(3) . .
C9B C9B C8B C7B 52(3) 5_677 .
C9B C9B C8B C10B -120(3) 5_677 .
C9B C8B C7B C6B -177.5(13) . .
C9B C8B C10B C11B 171.7(13) . .
C8B C7B C6B N1B 3(4) . .
C8B C10B C11B N1B 7(3) . .
C7B C8B C10B C11B 0.5(19) . .
C10B C8B C7B C6B -5(2) . .
C11B N1B C6B C7B 4(5) . .
C6B N1B C11B C10B -9(4) . .
N1A C6A C7A C8A 0.9(8) . .
N1A C11A C10A C8A -2.3(7) . .

loop_
_smtbx_masks_void_nr
_smtbx_masks_void_average_x
_smtbx_masks_void_average_y
_smtbx_masks_void_average_z
_smtbx_masks_void_volume
_smtbx_masks_void_count_electrons
1 0.000 0.000 -0.246 368.3 104.0
2 0.500 0.500 -0.210 368.3 104.0
